data_7154484
loop_
_publ_author_name
'Yu, Jiangang'
'Kehr, Gerald'
'Daniliuc, Constantin G.'
'Bannwarth, Christoph'
'Grimme, Stefan'
'Erker, Gerhard'

_publ_section_title
;
 Direct synthesis of a geminal zwitterionic phosphonium/hydridoborate
 system - developing an alternative tool for generating frustrated Lewis
 pair hydrogen activation systems.
;
_journal_issue 20
_journal_name_full 'Organic &amp; biomolecular chemistry'
_journal_page_first 5783
_journal_page_last 5792
_journal_paper_doi 10.1039/c5ob00634a
_journal_volume 13
_journal_year 2015
_chemical_formula_sum 'C40 H33 B F13 O3 P S'
_chemical_formula_weight 882.50
_chemical_name_systematic
; 
 ? 
;
_space_group_IT_number 14
_symmetry_cell_setting monoclinic
_symmetry_space_group_name_Hall '-P 2yn'
_symmetry_space_group_name_H-M 'P 1 21/n 1'
_atom_sites_solution_hydrogens geom
_atom_sites_solution_primary direct
_atom_sites_solution_secondary difmap
_audit_creation_method SHELXL-97
_audit_update_record
;
2015-03-20 deposited with the CCDC.
2015-04-15 downloaded from the CCDC.
;
_cell_angle_alpha 90.00
_cell_angle_beta 107.1740(10)
_cell_angle_gamma 90.00
_cell_formula_units_Z 4
_cell_length_a 18.0651(3)
_cell_length_b 10.20320(10)
_cell_length_c 23.1974(4)
_cell_measurement_reflns_used 8314
_cell_measurement_temperature 223(2)
_cell_measurement_theta_max 28.28
_cell_measurement_theta_min 4.08
_cell_volume 4085.14(11)
_computing_cell_refinement 'Collect (Nonius B.V., 1998)'
_computing_data_collection 'Collect (Nonius B.V., 1998)'
_computing_data_reduction 'Denzo-SMN (Otwinowski & Minor, 1997)'
_computing_molecular_graphics 'XP (BrukerAXS, 2000)'
_computing_publication_material 'SHELXL-97 (Sheldrick, 1997)'
_computing_structure_refinement 'SHELXL-97 (Sheldrick, 1997)'
_computing_structure_solution 'SHELXS-97 (Sheldrick, 1990)'
_diffrn_ambient_temperature 223(2)
_diffrn_measured_fraction_theta_full 0.980
_diffrn_measured_fraction_theta_max 0.980
_diffrn_measurement_device_type 'Nonius KappaCCD APEXII'
_diffrn_measurement_method '\w and \f scans'
_diffrn_radiation_monochromator 'Montel mirror'
_diffrn_radiation_source 'rotating anode Nonius FR591'
_diffrn_radiation_type MoK\a
_diffrn_radiation_wavelength 0.71073
_diffrn_reflns_av_R_equivalents 0.044
_diffrn_reflns_av_sigmaI/netI 0.0521
_diffrn_reflns_limit_h_max 24
_diffrn_reflns_limit_h_min -24
_diffrn_reflns_limit_k_max 13
_diffrn_reflns_limit_k_min -11
_diffrn_reflns_limit_l_max 30
_diffrn_reflns_limit_l_min -30
_diffrn_reflns_number 25089
_diffrn_reflns_theta_full 28.29
_diffrn_reflns_theta_max 28.29
_diffrn_reflns_theta_min 4.17
_exptl_absorpt_coefficient_mu 0.215
_exptl_absorpt_correction_T_max 0.9914
_exptl_absorpt_correction_T_min 0.9623
_exptl_absorpt_correction_type multi-scan
_exptl_absorpt_process_details 'Denzo (Otwinowski, Borek, Majewski & Minor, 2003)'
_exptl_crystal_colour colourless
_exptl_crystal_density_diffrn 1.435
_exptl_crystal_density_method 'not measured'
_exptl_crystal_description prism
_exptl_crystal_F_000 1800
_exptl_crystal_size_max 0.18
_exptl_crystal_size_mid 0.14
_exptl_crystal_size_min 0.04
_refine_diff_density_max 0.350
_refine_diff_density_min -0.289
_refine_diff_density_rms 0.067
_refine_ls_extinction_method none
_refine_ls_goodness_of_fit_ref 1.045
_refine_ls_hydrogen_treatment constr
_refine_ls_matrix_type full
_refine_ls_number_parameters 539
_refine_ls_number_reflns 9948
_refine_ls_number_restraints 0
_refine_ls_restrained_S_all 1.045
_refine_ls_R_factor_all 0.1025
_refine_ls_R_factor_gt 0.0720
_refine_ls_shift/su_max 0.000
_refine_ls_shift/su_mean 0.000
_refine_ls_structure_factor_coef Fsqd
_refine_ls_weighting_details 'calc w=1/[\s^2^(Fo^2^)+(0.0743P)^2^+4.5921P] where P=(Fo^2^+2Fc^2^)/3'
_refine_ls_weighting_scheme calc
_refine_ls_wR_factor_gt 0.1763
_refine_ls_wR_factor_ref 0.1941
_reflns_number_gt 6930
_reflns_number_total 9948
_reflns_threshold_expression >2sigma(I)
_cod_data_source_file c5ob00634a2.cif
_cod_data_source_block erk7650
_cod_depositor_comments 'Adding full bibliography for 7154478--7154486.cif.'
_cod_original_sg_symbol_H-M P21/n
_cod_database_code 7154484

loop_
_symmetry_equiv_pos_as_xyz
'x, y, z'
'-x+1/2, y+1/2, -z+1/2'
'-x, -y, -z'
'x-1/2, -y-1/2, z-1/2'

loop_
_atom_site_label
_atom_site_type_symbol
_atom_site_fract_x
_atom_site_fract_y
_atom_site_fract_z
_atom_site_U_iso_or_equiv
_atom_site_adp_type
_atom_site_occupancy
_atom_site_symmetry_multiplicity
_atom_site_calc_flag
_atom_site_refinement_flags
P1 P 0.85299(4) 0.45366(7) 0.14488(3) 0.03544(18) Uani 1 1 d .
S1 S 0.76379(5) 0.85791(8) 0.12093(4) 0.0430(2) Uani 1 1 d .
B1 B 0.81095(19) 0.6639(3) 0.04996(16) 0.0371(7) Uani 1 1 d .
O1 O 0.76085(12) 0.7322(2) 0.08685(10) 0.0411(5) Uani 1 1 d .
O2 O 0.78348(15) 0.8347(2) 0.18444(11) 0.0543(6) Uani 1 1 d .
O3 O 0.80097(14) 0.9617(2) 0.09991(11) 0.0503(6) Uani 1 1 d .
F1 F 0.62181(13) 0.8075(2) 0.12023(12) 0.0710(6) Uani 1 1 d .
C1 C 0.88044(17) 0.5849(3) 0.10050(13) 0.0369(6) Uani 1 1 d .
H1 H 0.9123 0.5423 0.0777 0.044 Uiso 1 1 calc R
F2 F 0.62863(12) 0.9166(2) 0.04347(11) 0.0641(6) Uani 1 1 d .
C2 C 0.93489(19) 0.6826(3) 0.14403(15) 0.0455(7) Uani 1 1 d .
H2A H 0.9566 0.7429 0.1211 0.068 Uiso 1 1 calc R
H2B H 0.9764 0.6347 0.1723 0.068 Uiso 1 1 calc R
H2C H 0.9058 0.7312 0.1660 0.068 Uiso 1 1 calc R
F3 F 0.65430(14) 1.0103(2) 0.12990(12) 0.0711(6) Uani 1 1 d .
C3 C 0.84902(18) 0.5236(3) 0.21701(14) 0.0430(7) Uani 1 1 d .
H3A H 0.8193 0.6052 0.2079 0.052 Uiso 1 1 calc R
H3B H 0.8193 0.4629 0.2343 0.052 Uiso 1 1 calc R
C4 C 0.6609(2) 0.8996(3) 0.10174(18) 0.0518(8) Uani 1 1 d .
C11 C 0.76080(16) 0.3814(3) 0.10106(13) 0.0352(6) Uani 1 1 d .
C12 C 0.76379(17) 0.2888(3) 0.05641(13) 0.0376(6) Uani 1 1 d .
C13 C 0.69561(19) 0.2291(3) 0.02303(15) 0.0447(7) Uani 1 1 d .
H13 H 0.6980 0.1670 -0.0063 0.054 Uiso 1 1 calc R
C14 C 0.62427(19) 0.2567(3) 0.03096(16) 0.0475(7) Uani 1 1 d .
C15 C 0.62237(18) 0.3485(3) 0.07428(16) 0.0469(7) Uani 1 1 d .
H15 H 0.5742 0.3694 0.0798 0.056 Uiso 1 1 calc R
C16 C 0.68805(18) 0.4115(3) 0.11009(14) 0.0408(6) Uani 1 1 d .
C17 C 0.83549(18) 0.2491(3) 0.04087(14) 0.0426(7) Uani 1 1 d .
H17A H 0.8601 0.1764 0.0663 0.064 Uiso 1 1 calc R
H17B H 0.8710 0.3226 0.0474 0.064 Uiso 1 1 calc R
H17C H 0.8217 0.2225 -0.0011 0.064 Uiso 1 1 calc R
C18 C 0.5510(2) 0.1938(4) -0.0071(2) 0.0673(11) Uani 1 1 d .
H18A H 0.5204 0.1650 0.0186 0.101 Uiso 1 1 calc R
H18B H 0.5638 0.1189 -0.0281 0.101 Uiso 1 1 calc R
H18C H 0.5216 0.2567 -0.0362 0.101 Uiso 1 1 calc R
C19 C 0.6750(2) 0.5044(4) 0.15643(17) 0.0509(8) Uani 1 1 d .
H19A H 0.6202 0.5239 0.1470 0.076 Uiso 1 1 calc R
H19B H 0.7036 0.5848 0.1562 0.076 Uiso 1 1 calc R
H19C H 0.6929 0.4643 0.1960 0.076 Uiso 1 1 calc R
C21 C 0.92037(17) 0.3153(3) 0.16789(13) 0.0398(6) Uani 1 1 d .
C22 C 0.8938(2) 0.2106(3) 0.19747(14) 0.0457(7) Uani 1 1 d .
C23 C 0.9427(2) 0.1040(3) 0.21689(16) 0.0535(8) Uani 1 1 d .
H23 H 0.9251 0.0344 0.2359 0.064 Uiso 1 1 calc R
C24 C 1.0154(2) 0.0946(4) 0.20981(17) 0.0562(9) Uani 1 1 d .
C25 C 1.0403(2) 0.1975(4) 0.18151(17) 0.0539(8) Uani 1 1 d .
H25 H 1.0901 0.1933 0.1768 0.065 Uiso 1 1 calc R
C26 C 0.99439(18) 0.3083(3) 0.15945(15) 0.0457(7) Uani 1 1 d .
C27 C 0.8175(2) 0.2019(3) 0.21087(17) 0.0547(9) Uani 1 1 d .
H27A H 0.8050 0.1106 0.2151 0.082 Uiso 1 1 calc R
H27B H 0.7773 0.2412 0.1781 0.082 Uiso 1 1 calc R
H27C H 0.8210 0.2482 0.2481 0.082 Uiso 1 1 calc R
C28 C 1.0667(3) -0.0242(4) 0.2312(2) 0.0757(12) Uani 1 1 d .
H28A H 1.0485 -0.0723 0.2605 0.113 Uiso 1 1 calc R
H28B H 1.1196 0.0041 0.2498 0.113 Uiso 1 1 calc R
H28C H 1.0647 -0.0805 0.1971 0.113 Uiso 1 1 calc R
C29 C 1.0300(2) 0.4046(4) 0.1262(2) 0.0574(9) Uani 1 1 d .
H29A H 1.0014 0.4034 0.0837 0.086 Uiso 1 1 calc R
H29B H 1.0835 0.3805 0.1313 0.086 Uiso 1 1 calc R
H29C H 1.0280 0.4919 0.1423 0.086 Uiso 1 1 calc R
C31 C 0.75185(19) 0.5751(3) -0.00329(14) 0.0412(7) Uani 1 1 d .
F32 F 0.86012(13) 0.5063(2) -0.03312(10) 0.0597(5) Uani 1 1 d .
C32 C 0.7825(2) 0.5054(3) -0.04172(14) 0.0490(8) Uani 1 1 d .
F33 F 0.7754(2) 0.3610(3) -0.12302(12) 0.0948(9) Uani 1 1 d .
C33 C 0.7400(3) 0.4303(4) -0.08958(17) 0.0653(11) Uani 1 1 d .
F34 F 0.6181(2) 0.3492(3) -0.14584(12) 0.1039(11) Uani 1 1 d .
C34 C 0.6613(3) 0.4260(4) -0.10076(18) 0.0706(12) Uani 1 1 d .
F35 F 0.54974(14) 0.4922(2) -0.07712(14) 0.0905(9) Uani 1 1 d .
C35 C 0.6267(2) 0.4964(4) -0.06611(19) 0.0622(11) Uani 1 1 d .
F36 F 0.63262(11) 0.6354(2) 0.01389(11) 0.0634(6) Uani 1 1 d .
C36 C 0.6718(2) 0.5701(3) -0.01827(17) 0.0508(8) Uani 1 1 d .
C41 C 0.84489(18) 0.7742(3) 0.01192(14) 0.0403(6) Uani 1 1 d .
F42 F 0.72015(11) 0.86824(19) -0.02196(9) 0.0530(5) Uani 1 1 d .
C42 C 0.79444(19) 0.8670(3) -0.02229(14) 0.0429(7) Uani 1 1 d .
F43 F 0.76190(14) 1.0479(2) -0.08846(10) 0.0664(6) Uani 1 1 d .
C43 C 0.8144(2) 0.9600(3) -0.05784(16) 0.0501(8) Uani 1 1 d .
F44 F 0.90958(17) 1.0532(2) -0.09618(12) 0.0806(7) Uani 1 1 d .
C44 C 0.8877(3) 0.9622(3) -0.06286(17) 0.0578(9) Uani 1 1 d .
F45 F 1.01208(13) 0.8689(2) -0.03698(11) 0.0700(6) Uani 1 1 d .
C45 C 0.9395(2) 0.8695(4) -0.03236(17) 0.0530(8) Uani 1 1 d .
F46 F 0.97332(11) 0.68917(19) 0.02952(9) 0.0540(5) Uani 1 1 d .
C46 C 0.91766(19) 0.7780(3) 0.00346(15) 0.0456(7) Uani 1 1 d .
C51 C 0.92533(19) 0.5542(4) 0.26651(14) 0.0466(7) Uani 1 1 d .
C52 C 0.9785(2) 0.4608(4) 0.29338(17) 0.0602(9) Uani 1 1 d .
H52 H 0.9708 0.3734 0.2801 0.072 Uiso 1 1 calc R
C53 C 1.0444(3) 0.4943(5) 0.34051(19) 0.0737(12) Uani 1 1 d .
H53 H 1.0817 0.4301 0.3578 0.088 Uiso 1 1 calc R
C54 C 1.0547(3) 0.6198(5) 0.3612(2) 0.0792(13) Uani 1 1 d .
H54 H 1.0986 0.6424 0.3931 0.095 Uiso 1 1 calc R
C55 C 1.0000(3) 0.7138(5) 0.33503(19) 0.0707(12) Uani 1 1 d .
H55 H 1.0065 0.8004 0.3495 0.085 Uiso 1 1 calc R
C56 C 0.9359(2) 0.6813(4) 0.28785(16) 0.0572(9) Uani 1 1 d .
H56 H 0.8991 0.7459 0.2701 0.069 Uiso 1 1 calc R

loop_
_atom_site_aniso_label
_atom_site_aniso_U_11
_atom_site_aniso_U_22
_atom_site_aniso_U_33
_atom_site_aniso_U_23
_atom_site_aniso_U_13
_atom_site_aniso_U_12
P1 0.0359(4) 0.0371(4) 0.0336(4) -0.0006(3) 0.0108(3) -0.0026(3)
S1 0.0441(4) 0.0408(4) 0.0451(4) -0.0042(3) 0.0150(3) 0.0005(3)
B1 0.0394(16) 0.0337(16) 0.0404(18) -0.0029(13) 0.0152(14) -0.0012(13)
O1 0.0404(11) 0.0396(11) 0.0455(12) -0.0057(9) 0.0163(9) -0.0029(9)
O2 0.0631(15) 0.0569(14) 0.0433(13) -0.0047(11) 0.0165(11) 0.0051(12)
O3 0.0548(14) 0.0430(12) 0.0557(14) -0.0046(11) 0.0206(11) -0.0066(10)
F1 0.0544(12) 0.0681(14) 0.1003(18) 0.0110(13) 0.0380(12) 0.0008(10)
C1 0.0402(15) 0.0370(14) 0.0351(15) 0.0002(12) 0.0135(12) -0.0020(11)
F2 0.0478(11) 0.0714(14) 0.0692(15) 0.0037(11) 0.0114(10) 0.0147(10)
C2 0.0432(16) 0.0446(17) 0.0465(18) -0.0033(14) 0.0097(14) -0.0078(13)
F3 0.0694(14) 0.0604(13) 0.0914(17) -0.0151(12) 0.0361(13) 0.0131(11)
C3 0.0462(17) 0.0433(17) 0.0402(17) -0.0059(13) 0.0137(13) -0.0040(13)
C4 0.054(2) 0.0440(18) 0.062(2) -0.0003(16) 0.0237(17) 0.0044(15)
C11 0.0361(14) 0.0371(14) 0.0325(14) -0.0011(11) 0.0101(11) -0.0046(11)
C12 0.0395(15) 0.0371(15) 0.0365(15) 0.0002(12) 0.0119(12) -0.0015(12)
C13 0.0507(18) 0.0398(16) 0.0418(17) -0.0059(13) 0.0111(14) -0.0011(13)
C14 0.0433(17) 0.0450(17) 0.0501(19) -0.0021(15) 0.0074(14) -0.0051(13)
C15 0.0337(15) 0.0516(18) 0.055(2) -0.0014(15) 0.0133(14) -0.0022(13)
C16 0.0405(15) 0.0411(15) 0.0438(17) -0.0011(13) 0.0169(13) -0.0016(12)
C17 0.0465(16) 0.0437(16) 0.0398(16) -0.0033(13) 0.0161(13) -0.0007(13)
C18 0.0446(19) 0.067(2) 0.080(3) -0.016(2) 0.0021(18) -0.0074(17)
C19 0.0456(18) 0.0542(19) 0.058(2) -0.0124(16) 0.0229(16) -0.0033(15)
C21 0.0406(15) 0.0417(16) 0.0344(15) -0.0001(12) 0.0068(12) -0.0014(12)
C22 0.0565(19) 0.0421(17) 0.0369(16) 0.0000(13) 0.0113(14) -0.0058(14)
C23 0.069(2) 0.0438(18) 0.0434(19) 0.0049(15) 0.0104(16) 0.0007(16)
C24 0.068(2) 0.0483(19) 0.048(2) 0.0081(16) 0.0102(17) 0.0104(17)
C25 0.0439(18) 0.058(2) 0.056(2) -0.0004(17) 0.0085(15) 0.0085(15)
C26 0.0406(16) 0.0497(18) 0.0458(18) -0.0012(14) 0.0112(13) 0.0005(13)
C27 0.066(2) 0.0479(19) 0.056(2) 0.0083(16) 0.0266(18) -0.0059(16)
C28 0.087(3) 0.062(3) 0.072(3) 0.017(2) 0.015(2) 0.025(2)
C29 0.0436(18) 0.055(2) 0.079(3) 0.0097(19) 0.0270(18) 0.0046(15)
C31 0.0476(17) 0.0375(15) 0.0347(15) 0.0039(12) 0.0060(13) -0.0016(12)
F32 0.0744(14) 0.0551(12) 0.0612(13) -0.0097(10) 0.0381(11) -0.0065(10)
C32 0.071(2) 0.0437(17) 0.0321(16) 0.0004(13) 0.0142(15) -0.0074(15)
F33 0.154(3) 0.0784(17) 0.0627(16) -0.0298(13) 0.0488(17) -0.0217(17)
C33 0.108(4) 0.050(2) 0.039(2) -0.0037(16) 0.022(2) -0.013(2)
F34 0.138(3) 0.0824(18) 0.0597(16) -0.0153(14) -0.0199(16) -0.0340(17)
C34 0.097(3) 0.053(2) 0.044(2) -0.0026(17) -0.007(2) -0.020(2)
F35 0.0582(14) 0.0670(15) 0.112(2) 0.0062(15) -0.0288(14) -0.0098(11)
C35 0.056(2) 0.0476(19) 0.062(2) 0.0097(18) -0.0155(18) -0.0066(16)
F36 0.0409(10) 0.0533(12) 0.0895(16) -0.0072(11) 0.0093(10) 0.0006(9)
C36 0.0500(19) 0.0406(17) 0.054(2) 0.0039(15) 0.0029(15) -0.0026(14)
C41 0.0442(16) 0.0377(15) 0.0403(16) -0.0012(12) 0.0146(13) -0.0001(12)
F42 0.0470(10) 0.0575(12) 0.0511(11) 0.0076(9) 0.0092(9) 0.0063(9)
C42 0.0459(17) 0.0440(16) 0.0375(16) -0.0020(13) 0.0105(13) -0.0009(13)
F43 0.0894(16) 0.0546(12) 0.0534(13) 0.0151(10) 0.0183(11) 0.0136(11)
C43 0.066(2) 0.0424(17) 0.0424(18) 0.0024(14) 0.0166(16) 0.0011(15)
F44 0.113(2) 0.0638(14) 0.0800(17) 0.0204(12) 0.0512(16) -0.0091(13)
C44 0.084(3) 0.0442(18) 0.051(2) 0.0040(16) 0.0296(19) -0.0059(18)
F45 0.0655(14) 0.0749(15) 0.0853(17) 0.0044(12) 0.0465(13) -0.0083(11)
C45 0.055(2) 0.054(2) 0.057(2) -0.0060(16) 0.0285(17) -0.0106(16)
F46 0.0449(10) 0.0570(12) 0.0653(13) 0.0081(10) 0.0241(9) 0.0054(9)
C46 0.0492(18) 0.0426(16) 0.0477(18) -0.0008(14) 0.0183(15) -0.0010(13)
C51 0.0467(17) 0.062(2) 0.0311(15) -0.0047(14) 0.0112(13) -0.0084(15)
C52 0.065(2) 0.069(2) 0.042(2) -0.0026(17) 0.0100(17) -0.0030(19)
C53 0.068(3) 0.093(3) 0.050(2) -0.001(2) 0.0005(19) 0.007(2)
C54 0.064(3) 0.109(4) 0.051(2) -0.009(2) -0.0061(19) -0.009(3)
C55 0.079(3) 0.076(3) 0.053(2) -0.018(2) 0.014(2) -0.023(2)
C56 0.063(2) 0.060(2) 0.0444(19) -0.0084(17) 0.0087(16) -0.0097(17)

loop_
_atom_type_symbol
_atom_type_description
_atom_type_scat_dispersion_real
_atom_type_scat_dispersion_imag
_atom_type_scat_source
C C 0.0033 0.0016 'International Tables Vol C Tables 4.2.6.8 and 6.1.1.4'
H H 0.0000 0.0000 'International Tables Vol C Tables 4.2.6.8 and 6.1.1.4'
B B 0.0013 0.0007 'International Tables Vol C Tables 4.2.6.8 and 6.1.1.4'
O O 0.0106 0.0060 'International Tables Vol C Tables 4.2.6.8 and 6.1.1.4'
F F 0.0171 0.0103 'International Tables Vol C Tables 4.2.6.8 and 6.1.1.4'
P P 0.1023 0.0942 'International Tables Vol C Tables 4.2.6.8 and 6.1.1.4'
S S 0.1246 0.1234 'International Tables Vol C Tables 4.2.6.8 and 6.1.1.4'

loop_
_geom_angle_atom_site_label_1
_geom_angle_atom_site_label_2
_geom_angle_atom_site_label_3
_geom_angle
C11 P1 C21 105.54(13)
C11 P1 C3 112.83(14)
C21 P1 C3 103.54(15)
C11 P1 C1 109.46(13)
C21 P1 C1 117.11(14)
C3 P1 C1 108.37(14)
O3 S1 O2 118.67(15)
O3 S1 O1 113.91(13)
O2 S1 O1 111.16(14)
O3 S1 C4 107.06(16)
O2 S1 C4 102.42(16)
O1 S1 C4 101.27(15)
O1 B1 C31 107.5(2)
O1 B1 C1 105.5(2)
C31 B1 C1 116.9(2)
O1 B1 C41 110.5(2)
C31 B1 C41 103.6(2)
C1 B1 C41 112.7(2)
S1 O1 B1 136.55(19)
C2 C1 B1 110.6(2)
C2 C1 P1 109.1(2)
B1 C1 P1 118.5(2)
C2 C1 H1 105.9
B1 C1 H1 105.9
P1 C1 H1 105.9
C1 C2 H2A 109.5
C1 C2 H2B 109.5
H2A C2 H2B 109.5
C1 C2 H2C 109.5
H2A C2 H2C 109.5
H2B C2 H2C 109.5
C51 C3 P1 119.3(2)
C51 C3 H3A 107.5
P1 C3 H3A 107.5
C51 C3 H3B 107.5
P1 C3 H3B 107.5
H3A C3 H3B 107.0
F2 C4 F1 108.0(3)
F2 C4 F3 108.5(3)
F1 C4 F3 108.1(3)
F2 C4 S1 113.0(2)
F1 C4 S1 111.0(2)
F3 C4 S1 108.1(3)
C12 C11 C16 119.2(3)
C12 C11 P1 116.8(2)
C16 C11 P1 124.0(2)
C13 C12 C11 118.8(3)
C13 C12 C17 115.8(3)
C11 C12 C17 125.4(3)
C14 C13 C12 123.0(3)
C14 C13 H13 118.5
C12 C13 H13 118.5
C15 C14 C13 117.3(3)
C15 C14 C18 120.7(3)
C13 C14 C18 122.0(3)
C14 C15 C16 123.3(3)
C14 C15 H15 118.4
C16 C15 H15 118.4
C15 C16 C11 118.3(3)
C15 C16 C19 115.7(3)
C11 C16 C19 126.0(3)
C12 C17 H17A 109.5
C12 C17 H17B 109.5
H17A C17 H17B 109.5
C12 C17 H17C 109.5
H17A C17 H17C 109.5
H17B C17 H17C 109.5
C14 C18 H18A 109.5
C14 C18 H18B 109.5
H18A C18 H18B 109.5
C14 C18 H18C 109.5
H18A C18 H18C 109.5
H18B C18 H18C 109.5
C16 C19 H19A 109.5
C16 C19 H19B 109.5
H19A C19 H19B 109.5
C16 C19 H19C 109.5
H19A C19 H19C 109.5
H19B C19 H19C 109.5
C26 C21 C22 119.8(3)
C26 C21 P1 125.0(2)
C22 C21 P1 115.2(2)
C23 C22 C21 118.0(3)
C23 C22 C27 114.9(3)
C21 C22 C27 127.1(3)
C24 C23 C22 123.7(3)
C24 C23 H23 118.2
C22 C23 H23 118.2
C23 C24 C25 117.4(3)
C23 C24 C28 121.9(4)
C25 C24 C28 120.7(4)
C24 C25 C26 123.0(3)
C24 C25 H25 118.5
C26 C25 H25 118.5
C25 C26 C21 118.2(3)
C25 C26 C29 114.6(3)
C21 C26 C29 127.2(3)
C22 C27 H27A 109.5
C22 C27 H27B 109.5
H27A C27 H27B 109.5
C22 C27 H27C 109.5
H27A C27 H27C 109.5
H27B C27 H27C 109.5
C24 C28 H28A 109.5
C24 C28 H28B 109.5
H28A C28 H28B 109.5
C24 C28 H28C 109.5
H28A C28 H28C 109.5
H28B C28 H28C 109.5
C26 C29 H29A 109.5
C26 C29 H29B 109.5
H29A C29 H29B 109.5
C26 C29 H29C 109.5
H29A C29 H29C 109.5
H29B C29 H29C 109.5
C32 C31 C36 114.1(3)
C32 C31 B1 118.3(3)
C36 C31 B1 127.4(3)
F32 C32 C31 119.8(3)
F32 C32 C33 115.3(3)
C31 C32 C33 124.9(4)
F33 C33 C34 121.3(4)
F33 C33 C32 120.6(4)
C34 C33 C32 118.0(4)
F34 C34 C35 120.1(5)
F34 C34 C33 119.6(5)
C35 C34 C33 120.3(3)
F35 C35 C34 120.2(4)
F35 C35 C36 120.1(4)
C34 C35 C36 119.7(4)
F36 C36 C31 121.6(3)
F36 C36 C35 115.5(3)
C31 C36 C35 122.9(4)
C46 C41 C42 112.9(3)
C46 C41 B1 127.6(3)
C42 C41 B1 119.0(3)
F42 C42 C43 115.8(3)
F42 C42 C41 119.4(3)
C43 C42 C41 124.8(3)
F43 C43 C44 119.7(3)
F43 C43 C42 120.6(3)
C44 C43 C42 119.7(3)
F44 C44 C43 121.3(4)
F44 C44 C45 120.3(4)
C43 C44 C45 118.5(3)
F45 C45 C44 119.6(3)
F45 C45 C46 120.2(3)
C44 C45 C46 120.2(3)
F46 C46 C45 114.4(3)
F46 C46 C41 121.8(3)
C45 C46 C41 123.7(3)
C52 C51 C56 119.2(3)
C52 C51 C3 123.5(3)
C56 C51 C3 117.0(3)
C51 C52 C53 120.5(4)
C51 C52 H52 119.7
C53 C52 H52 119.7
C54 C53 C52 120.0(4)
C54 C53 H53 120.0
C52 C53 H53 120.0
C53 C54 C55 119.5(4)
C53 C54 H54 120.2
C55 C54 H54 120.2
C56 C55 C54 120.4(4)
C56 C55 H55 119.8
C54 C55 H55 119.8
C55 C56 C51 120.3(4)
C55 C56 H56 119.8
C51 C56 H56 119.8

loop_
_geom_bond_atom_site_label_1
_geom_bond_atom_site_label_2
_geom_bond_distance
P1 C11 1.831(3)
P1 C21 1.837(3)
P1 C3 1.840(3)
P1 C1 1.844(3)
S1 O3 1.416(2)
S1 O2 1.429(2)
S1 O1 1.500(2)
S1 C4 1.828(4)
B1 O1 1.579(4)
B1 C31 1.646(5)
B1 C1 1.652(5)
B1 C41 1.655(4)
F1 C4 1.321(4)
C1 C2 1.547(4)
C1 H1 0.9900
F2 C4 1.316(4)
C2 H2A 0.9700
C2 H2B 0.9700
C2 H2C 0.9700
F3 C4 1.327(4)
C3 C51 1.543(4)
C3 H3A 0.9800
C3 H3B 0.9800
C11 C12 1.415(4)
C11 C16 1.424(4)
C12 C13 1.387(4)
C12 C17 1.499(4)
C13 C14 1.384(5)
C13 H13 0.9400
C14 C15 1.382(5)
C14 C18 1.501(5)
C15 C16 1.389(4)
C15 H15 0.9400
C16 C19 1.502(4)
C17 H17A 0.9700
C17 H17B 0.9700
C17 H17C 0.9700
C18 H18A 0.9700
C18 H18B 0.9700
C18 H18C 0.9700
C19 H19A 0.9700
C19 H19B 0.9700
C19 H19C 0.9700
C21 C26 1.409(4)
C21 C22 1.428(4)
C22 C23 1.391(5)
C22 C27 1.502(5)
C23 C24 1.375(5)
C23 H23 0.9400
C24 C25 1.382(5)
C24 C28 1.517(5)
C25 C26 1.406(5)
C25 H25 0.9400
C26 C29 1.505(5)
C27 H27A 0.9700
C27 H27B 0.9700
C27 H27C 0.9700
C28 H28A 0.9700
C28 H28B 0.9700
C28 H28C 0.9700
C29 H29A 0.9700
C29 H29B 0.9700
C29 H29C 0.9700
C31 C32 1.378(5)
C31 C36 1.384(5)
F32 C32 1.357(4)
C32 C33 1.381(5)
F33 C33 1.343(5)
C33 C34 1.368(7)
F34 C34 1.355(4)
C34 C35 1.360(6)
F35 C35 1.339(5)
C35 C36 1.388(5)
F36 C36 1.347(4)
C41 C46 1.386(4)
C41 C42 1.389(4)
F42 C42 1.345(4)
C42 C43 1.373(5)
F43 C43 1.345(4)
C43 C44 1.365(5)
F44 C44 1.340(4)
C44 C45 1.371(5)
F45 C45 1.347(4)
C45 C46 1.382(5)
F46 C46 1.356(4)
C51 C52 1.365(5)
C51 C56 1.381(5)
C52 C53 1.401(6)
C52 H52 0.9400
C53 C54 1.361(7)
C53 H53 0.9400
C54 C55 1.382(7)
C54 H54 0.9400
C55 C56 1.379(5)
C55 H55 0.9400
C56 H56 0.9400

loop_
_geom_torsion_atom_site_label_1
_geom_torsion_atom_site_label_2
_geom_torsion_atom_site_label_3
_geom_torsion_atom_site_label_4
_geom_torsion
O3 S1 O1 B1 27.6(3)
O2 S1 O1 B1 -109.6(3)
C4 S1 O1 B1 142.2(3)
C31 B1 O1 S1 -149.1(2)
C1 B1 O1 S1 85.5(3)
C41 B1 O1 S1 -36.7(4)
O1 B1 C1 C2 -65.3(3)
C31 B1 C1 C2 175.2(3)
C41 B1 C1 C2 55.4(3)
O1 B1 C1 P1 61.7(3)
C31 B1 C1 P1 -57.7(3)
C41 B1 C1 P1 -177.6(2)
C11 P1 C1 C2 155.7(2)
C21 P1 C1 C2 -84.3(2)
C3 P1 C1 C2 32.2(2)
C11 P1 C1 B1 27.9(3)
C21 P1 C1 B1 147.9(2)
C3 P1 C1 B1 -95.5(2)
C11 P1 C3 C51 163.6(2)
C21 P1 C3 C51 50.0(3)
C1 P1 C3 C51 -75.0(3)
O3 S1 C4 F2 58.8(3)
O2 S1 C4 F2 -175.6(2)
O1 S1 C4 F2 -60.7(3)
O3 S1 C4 F1 -179.6(2)
O2 S1 C4 F1 -54.1(3)
O1 S1 C4 F1 60.8(3)
O3 S1 C4 F3 -61.2(3)
O2 S1 C4 F3 64.3(3)
O1 S1 C4 F3 179.2(2)
C21 P1 C11 C12 -47.0(3)
C3 P1 C11 C12 -159.4(2)
C1 P1 C11 C12 79.8(2)
C21 P1 C11 C16 132.0(3)
C3 P1 C11 C16 19.6(3)
C1 P1 C11 C16 -101.1(3)
C16 C11 C12 C13 -0.6(4)
P1 C11 C12 C13 178.5(2)
C16 C11 C12 C17 178.7(3)
P1 C11 C12 C17 -2.2(4)
C11 C12 C13 C14 0.6(5)
C17 C12 C13 C14 -178.8(3)
C12 C13 C14 C15 0.1(5)
C12 C13 C14 C18 178.1(3)
C13 C14 C15 C16 -1.0(5)
C18 C14 C15 C16 -178.9(3)
C14 C15 C16 C11 1.0(5)
C14 C15 C16 C19 -177.7(3)
C12 C11 C16 C15 -0.2(4)
P1 C11 C16 C15 -179.2(2)
C12 C11 C16 C19 178.3(3)
P1 C11 C16 C19 -0.7(5)
C11 P1 C21 C26 128.7(3)
C3 P1 C21 C26 -112.5(3)
C1 P1 C21 C26 6.6(3)
C11 P1 C21 C22 -52.6(3)
C3 P1 C21 C22 66.1(3)
C1 P1 C21 C22 -174.7(2)
C26 C21 C22 C23 -0.2(5)
P1 C21 C22 C23 -179.0(2)
C26 C21 C22 C27 179.3(3)
P1 C21 C22 C27 0.6(4)
C21 C22 C23 C24 0.8(5)
C27 C22 C23 C24 -178.8(3)
C22 C23 C24 C25 -0.3(6)
C22 C23 C24 C28 -179.5(4)
C23 C24 C25 C26 -0.9(6)
C28 C24 C25 C26 178.4(4)
C24 C25 C26 C21 1.4(5)
C24 C25 C26 C29 -175.8(4)
C22 C21 C26 C25 -0.8(5)
P1 C21 C26 C25 177.8(3)
C22 C21 C26 C29 176.0(3)
P1 C21 C26 C29 -5.4(5)
O1 B1 C31 C32 -179.9(3)
C1 B1 C31 C32 -61.6(4)
C41 B1 C31 C32 63.0(3)
O1 B1 C31 C36 6.4(4)
C1 B1 C31 C36 124.7(3)
C41 B1 C31 C36 -110.7(3)
C36 C31 C32 F32 177.7(3)
B1 C31 C32 F32 3.2(4)
C36 C31 C32 C33 -3.3(5)
B1 C31 C32 C33 -177.8(3)
F32 C32 C33 F33 2.0(5)
C31 C32 C33 F33 -177.0(3)
F32 C32 C33 C34 -179.7(3)
C31 C32 C33 C34 1.3(6)
F33 C33 C34 F34 0.9(6)
C32 C33 C34 F34 -177.4(3)
F33 C33 C34 C35 179.7(4)
C32 C33 C34 C35 1.3(6)
F34 C34 C35 F35 -1.3(6)
C33 C34 C35 F35 180.0(3)
F34 C34 C35 C36 177.0(3)
C33 C34 C35 C36 -1.7(6)
C32 C31 C36 F36 -178.4(3)
B1 C31 C36 F36 -4.5(5)
C32 C31 C36 C35 2.8(5)
B1 C31 C36 C35 176.7(3)
F35 C35 C36 F36 -1.0(5)
C34 C35 C36 F36 -179.3(3)
F35 C35 C36 C31 177.8(3)
C34 C35 C36 C31 -0.5(6)
O1 B1 C41 C46 140.2(3)
C31 B1 C41 C46 -104.9(4)
C1 B1 C41 C46 22.4(4)
O1 B1 C41 C42 -48.3(4)
C31 B1 C41 C42 66.6(3)
C1 B1 C41 C42 -166.1(3)
C46 C41 C42 F42 175.2(3)
B1 C41 C42 F42 2.5(4)
C46 C41 C42 C43 -4.4(5)
B1 C41 C42 C43 -177.1(3)
F42 C42 C43 F43 1.8(5)
C41 C42 C43 F43 -178.6(3)
F42 C42 C43 C44 -177.2(3)
C41 C42 C43 C44 2.4(5)
F43 C43 C44 F44 2.3(5)
C42 C43 C44 F44 -178.6(3)
F43 C43 C44 C45 -178.4(3)
C42 C43 C44 C45 0.7(5)
F44 C44 C45 F45 -1.2(5)
C43 C44 C45 F45 179.5(3)
F44 C44 C45 C46 178.0(3)
C43 C44 C45 C46 -1.3(6)
F45 C45 C46 F46 -2.8(5)
C44 C45 C46 F46 177.9(3)
F45 C45 C46 C41 178.2(3)
C44 C45 C46 C41 -1.1(6)
C42 C41 C46 F46 -175.2(3)
B1 C41 C46 F46 -3.3(5)
C42 C41 C46 C45 3.7(5)
B1 C41 C46 C45 175.6(3)
P1 C3 C51 C52 -62.5(4)
P1 C3 C51 C56 123.6(3)
C56 C51 C52 C53 -2.4(6)
C3 C51 C52 C53 -176.2(4)
C51 C52 C53 C54 2.2(7)
C52 C53 C54 C55 -0.7(7)
C53 C54 C55 C56 -0.6(7)
C54 C55 C56 C51 0.4(6)
C52 C51 C56 C55 1.1(6)
C3 C51 C56 C55 175.3(3)

loop_
_platon_squeeze_void_nr
_platon_squeeze_void_average_x
_platon_squeeze_void_average_y
_platon_squeeze_void_average_z
_platon_squeeze_void_volume
_platon_squeeze_void_count_electrons
_platon_squeeze_void_content
1 0.250 -0.009 0.250 240 29 ' '
2 0.750 -0.026 0.750 240 29 ' '
